data_2202106
loop_
_publ_author_name
'Ning Ma'
'Zhengming Li'
'Jianguo Wang'
'Haibin Song'

_publ_section_title
;
 1-(4-Methoxypyrimidin-2-yl)-3-(2-nitrophenylsulfonyl)urea
;
_journal_issue 3
_journal_name_full 'Acta Crystallographica Section E'
_journal_page_first o275
_journal_page_last o276
_journal_paper_doi 10.1107/S1600536803001181
_journal_volume 59
_journal_year 2003
_chemical_formula_iupac 'C12 H11 N5 O6 S'
_chemical_formula_moiety 'C12 H11 N5 O6 S'
_chemical_formula_sum 'C12 H11 N5 O6 S'
_chemical_formula_weight 353.32
_chemical_name_systematic
;
?
;
_space_group_IT_number 2
_symmetry_cell_setting triclinic
_symmetry_space_group_name_Hall '-P 1'
_symmetry_space_group_name_H-M 'P -1'
_atom_sites_solution_hydrogens geom
_atom_sites_solution_primary direct
_atom_sites_solution_secondary difmap
_cell_angle_alpha 80.493(6)
_cell_angle_beta 79.839(8)
_cell_angle_gamma 76.896(9)
_cell_formula_units_Z 2
_cell_length_a 5.470(5)
_cell_length_b 11.413(7)
_cell_length_c 12.131(9)
_cell_measurement_reflns_used 531
_cell_measurement_temperature 293(2)
_cell_measurement_theta_max 26.22
_cell_measurement_theta_min 3.69
_cell_volume 719.8(10)
_computing_cell_refinement SMART
_computing_data_collection 'SMART (Bruker, 1997)'
_computing_data_reduction 'SAINT (Bruker, 1997)'
_computing_molecular_graphics 'SHELXTL (Bruker, 1997)'
_computing_publication_material SHELXTL
_computing_structure_refinement 'SHELXL97 (Sheldrick, 1997)'
_computing_structure_solution 'SHELXS97 (Sheldrick, 1997)'
_diffrn_ambient_temperature 293(2)
_diffrn_measured_fraction_theta_full 0.961
_diffrn_measured_fraction_theta_max 0.961
_diffrn_measurement_device_type 'Bruker CCD area-detector'
_diffrn_measurement_method '\f and \w'
_diffrn_radiation_monochromator graphite
_diffrn_radiation_source 'fine-focus sealed tube'
_diffrn_radiation_type MoK\a
_diffrn_radiation_wavelength 0.71073
_diffrn_reflns_av_R_equivalents 0.0270
_diffrn_reflns_av_sigmaI/netI 0.0688
_diffrn_reflns_limit_h_max 6
_diffrn_reflns_limit_h_min -6
_diffrn_reflns_limit_k_max 14
_diffrn_reflns_limit_k_min -9
_diffrn_reflns_limit_l_max 12
_diffrn_reflns_limit_l_min -15
_diffrn_reflns_number 4129
_diffrn_reflns_theta_full 26.65
_diffrn_reflns_theta_max 26.65
_diffrn_reflns_theta_min 2.35
_diffrn_standards_decay_% 0
_diffrn_standards_interval_count 0
_diffrn_standards_interval_time 0
_diffrn_standards_number 0
_exptl_absorpt_coefficient_mu 0.269
_exptl_absorpt_correction_T_max 0.948
_exptl_absorpt_correction_T_min 0.796
_exptl_absorpt_correction_type multi-scan
_exptl_absorpt_process_details '(SADABS; Sheldrick, 1996)'
_exptl_crystal_colour colourless
_exptl_crystal_density_diffrn 1.630
_exptl_crystal_density_method 'not measured'
_exptl_crystal_description prism
_exptl_crystal_F_000 364
_exptl_crystal_size_max 0.32
_exptl_crystal_size_mid 0.24
_exptl_crystal_size_min 0.20
_refine_diff_density_max 0.319
_refine_diff_density_min -0.351
_refine_ls_extinction_method none
_refine_ls_goodness_of_fit_ref 1.017
_refine_ls_hydrogen_treatment constr
_refine_ls_matrix_type full
_refine_ls_number_parameters 217
_refine_ls_number_reflns 2912
_refine_ls_number_restraints 0
_refine_ls_restrained_S_all 1.017
_refine_ls_R_factor_all 0.1009
_refine_ls_R_factor_gt 0.0522
_refine_ls_shift/su_max <0.001
_refine_ls_shift/su_mean 0.000
_refine_ls_structure_factor_coef Fsqd
_refine_ls_weighting_details 'calc w = 1/[\s^2^(Fo^2^)+(0.0466P)^2^+0.1893P] where P = (Fo^2^+2Fc^2^)/3'
_refine_ls_weighting_scheme calc
_refine_ls_wR_factor_gt 0.1009
_refine_ls_wR_factor_ref 0.1171
_reflns_number_gt 1846
_reflns_number_total 2912
_reflns_threshold_expression I>2\s(I)
_cod_data_source_file ob6208.cif
_cod_data_source_block I
_cod_depositor_comments
;
The following automatic conversions were performed:
'_symmetry_cell_setting' value 'Triclinic' changed to 'triclinic'
according to '/home/saulius/struct/CIF-dictionaries/cif_core.dic'
dictionary named 'cif_core.dic' version 2.4.1 from 2010-06-29.

Automatic conversion script
Id: cif_fix_enum 1527 2010-12-29 10:47:43Z saulius 

The following automatic conversions were performed:

'_symmetry_cell_setting' value 'Triclinic' changed to 'triclinic'
according to /home/saulius/struct/CIF-dictionaries/cif_core.dic
dictionary named 'cif_core.dic' version 2.4.1 from 2010-06-29.

Automatic conversion script
Id: cif_fix_values 1715 2011-07-08 13:25:40Z adriana 
;
_cod_original_cell_volume 719.8(9)
_cod_database_code 2202106
_cod_database_fobs_code 2202106

loop_
_symmetry_equiv_pos_as_xyz
'x, y, z'
'-x, -y, -z'

loop_
_atom_site_label
_atom_site_fract_x
_atom_site_fract_y
_atom_site_fract_z
_atom_site_U_iso_or_equiv
_atom_site_adp_type
_atom_site_calc_flag
_atom_site_refinement_flags
_atom_site_occupancy
_atom_site_disorder_assembly
_atom_site_disorder_group
_atom_site_type_symbol
S1 0.18833(14) 0.80930(7) 0.29539(6) 0.0357(2) Uani d . 1 . . S
N1 0.3760(4) 0.8432(2) 0.17963(18) 0.0357(6) Uani d . 1 . . N
H1A 0.3955 0.8011 0.1250 0.043 Uiso calc R 1 . . H
N2 0.7125(4) 0.9317(2) 0.08109(18) 0.0345(6) Uani d . 1 . . N
H2A 0.7900 0.9910 0.0729 0.041 Uiso calc R 1 . . H
N3 0.7016(4) 0.7558(2) 0.00874(19) 0.0349(6) Uani d . 1 . . N
N4 1.0272(5) 0.8686(2) -0.0596(2) 0.0388(6) Uani d . 1 . . N
N5 0.6605(5) 0.5868(2) 0.3587(2) 0.0408(6) Uani d . 1 . . N
O1 0.4484(4) 1.01928(18) 0.22284(16) 0.0413(5) Uani d . 1 . . O
O2 -0.0080(4) 0.9118(2) 0.31589(17) 0.0505(6) Uani d . 1 . . O
O3 0.1231(4) 0.6987(2) 0.28334(17) 0.0475(6) Uani d . 1 . . O
O4 0.6376(4) 0.6089(2) 0.2594(2) 0.0527(6) Uani d . 1 . . O
O5 0.7579(5) 0.4867(2) 0.4031(2) 0.0667(7) Uani d . 1 . . O
O6 0.6803(4) 0.5903(2) -0.05860(18) 0.0534(6) Uani d . 1 . . O
C1 0.5054(5) 0.9376(3) 0.1660(2) 0.0321(7) Uani d . 1 . . C
C2 0.3774(5) 0.7845(3) 0.4065(2) 0.0309(7) Uani d . 1 . . C
C3 0.5712(5) 0.6852(3) 0.4299(2) 0.0334(7) Uani d . 1 . . C
C4 0.6976(6) 0.6760(3) 0.5210(3) 0.0487(9) Uani d . 1 . . C
H4A 0.8265 0.6092 0.5356 0.058 Uiso calc R 1 . . H
C5 0.6326(7) 0.7655(3) 0.5897(3) 0.0533(9) Uani d . 1 . . C
H5A 0.7196 0.7601 0.6503 0.064 Uiso calc R 1 . . H
C6 0.4402(7) 0.8628(3) 0.5696(3) 0.0501(9) Uani d . 1 . . C
H6A 0.3942 0.9226 0.6172 0.060 Uiso calc R 1 . . H
C7 0.3139(6) 0.8719(3) 0.4781(2) 0.0415(8) Uani d . 1 . . C
H7A 0.1836 0.9384 0.4648 0.050 Uiso calc R 1 . . H
C8 0.8156(5) 0.8472(3) 0.0075(2) 0.0314(7) Uani d . 1 . . C
C9 0.8073(6) 0.6785(3) -0.0661(2) 0.0370(7) Uani d . 1 . . C
C10 1.0251(6) 0.6925(3) -0.1409(3) 0.0429(8) Uani d . 1 . . C
H10A 1.0984 0.6391 -0.1934 0.052 Uiso calc R 1 . . H
C11 1.1255(6) 0.7894(3) -0.1329(3) 0.0464(8) Uani d . 1 . . C
H11A 1.2720 0.8008 -0.1817 0.056 Uiso calc R 1 . . H
C12 0.7668(7) 0.5012(3) -0.1356(3) 0.0567(10) Uani d . 1 . . C
H12A 0.6595 0.4428 -0.1191 0.085 Uiso calc R 1 . . H
H12B 0.9381 0.4609 -0.1273 0.085 Uiso calc R 1 . . H
H12C 0.7607 0.5405 -0.2117 0.085 Uiso calc R 1 . . H

loop_
_atom_site_aniso_label
_atom_site_aniso_U_11
_atom_site_aniso_U_22
_atom_site_aniso_U_33
_atom_site_aniso_U_12
_atom_site_aniso_U_13
_atom_site_aniso_U_23
S1 0.0248(4) 0.0469(5) 0.0368(4) -0.0067(3) 0.0008(3) -0.0159(4)
N1 0.0369(14) 0.0448(15) 0.0303(13) -0.0139(12) -0.0002(11) -0.0160(12)
N2 0.0389(14) 0.0359(14) 0.0331(13) -0.0162(12) 0.0009(11) -0.0114(12)
N3 0.0388(14) 0.0380(14) 0.0306(13) -0.0133(12) 0.0010(11) -0.0113(12)
N4 0.0387(15) 0.0458(16) 0.0354(14) -0.0165(13) 0.0008(11) -0.0110(12)
N5 0.0312(14) 0.0365(16) 0.0523(18) -0.0024(12) -0.0003(13) -0.0114(14)
O1 0.0458(13) 0.0405(13) 0.0399(12) -0.0066(10) -0.0030(10) -0.0186(10)
O2 0.0332(12) 0.0629(15) 0.0498(13) 0.0088(11) -0.0033(10) -0.0205(12)
O3 0.0383(12) 0.0615(15) 0.0516(13) -0.0258(11) 0.0044(10) -0.0226(12)
O4 0.0506(14) 0.0573(15) 0.0516(15) -0.0020(12) -0.0047(11) -0.0268(12)
O5 0.0732(18) 0.0387(15) 0.0772(18) 0.0092(13) -0.0084(14) -0.0079(14)
O6 0.0572(15) 0.0524(14) 0.0578(15) -0.0268(12) 0.0163(11) -0.0322(12)
C1 0.0354(16) 0.0371(18) 0.0253(15) -0.0053(14) -0.0091(12) -0.0059(14)
C2 0.0285(15) 0.0351(17) 0.0274(15) -0.0063(13) 0.0028(12) -0.0070(13)
C3 0.0322(16) 0.0328(17) 0.0352(16) -0.0099(13) 0.0031(13) -0.0086(14)
C4 0.046(2) 0.054(2) 0.0422(19) -0.0005(17) -0.0095(16) -0.0051(17)
C5 0.063(2) 0.068(3) 0.0331(18) -0.016(2) -0.0135(17) -0.0090(18)
C6 0.065(2) 0.054(2) 0.0349(18) -0.015(2) -0.0036(17) -0.0155(17)
C7 0.0434(18) 0.0416(19) 0.0367(17) -0.0025(15) 0.0024(14) -0.0141(15)
C8 0.0341(16) 0.0355(17) 0.0266(15) -0.0076(14) -0.0077(12) -0.0054(13)
C9 0.0403(18) 0.0378(18) 0.0366(17) -0.0120(15) -0.0028(14) -0.0129(15)
C10 0.0425(19) 0.048(2) 0.0395(18) -0.0115(16) 0.0062(15) -0.0202(16)
C11 0.0440(19) 0.053(2) 0.0421(19) -0.0137(17) 0.0097(15) -0.0174(17)
C12 0.065(2) 0.053(2) 0.057(2) -0.0212(19) 0.0086(18) -0.0299(19)

loop_
_atom_type_symbol
_atom_type_description
_atom_type_scat_dispersion_real
_atom_type_scat_dispersion_imag
_atom_type_scat_source
C C 0.0033 0.0016 'International Tables Vol C Tables 4.2.6.8 and 6.1.1.4'
H H 0.0000 0.0000 'International Tables Vol C Tables 4.2.6.8 and 6.1.1.4'
N N 0.0061 0.0033 'International Tables Vol C Tables 4.2.6.8 and 6.1.1.4'
O O 0.0106 0.0060 'International Tables Vol C Tables 4.2.6.8 and 6.1.1.4'
S S 0.1246 0.1234 'International Tables Vol C Tables 4.2.6.8 and 6.1.1.4'

loop_
_geom_angle_atom_site_label_1
_geom_angle_atom_site_label_2
_geom_angle_atom_site_label_3
_geom_angle
_geom_angle_publ_flag
O2 S1 O3 119.19(14) yes
O2 S1 N1 109.24(14) yes
O3 S1 N1 105.72(13) ?
O2 S1 C2 106.56(13) yes
O3 S1 C2 109.94(14) ?
N1 S1 C2 105.40(14) yes
C1 N1 S1 122.61(19) yes
C1 N1 H1A 118.7 ?
S1 N1 H1A 118.7 ?
C8 N2 C1 131.1(2) yes
C8 N2 H2A 114.5 ?
C1 N2 H2A 114.5 ?
C8 N3 C9 116.4(2) ?
C11 N4 C8 114.7(3) ?
O4 N5 O5 123.3(3) ?
O4 N5 C3 118.7(3) yes
O5 N5 C3 117.9(3) ?
C9 O6 C12 118.9(2) yes
O1 C1 N2 120.7(3) yes
O1 C1 N1 124.0(3) ?
N2 C1 N1 115.3(2) yes
C7 C2 C3 117.8(3) ?
C7 C2 S1 115.1(2) ?
C3 C2 S1 127.1(2) ?
C4 C3 C2 121.0(3) ?
C4 C3 N5 115.8(3) ?
C2 C3 N5 123.1(3) ?
C5 C4 C3 119.8(3) ?
C5 C4 H4A 120.1 ?
C3 C4 H4A 120.1 ?
C6 C5 C4 120.2(3) ?
C6 C5 H5A 119.9 ?
C4 C5 H5A 119.9 ?
C5 C6 C7 119.8(3) ?
C5 C6 H6A 120.1 ?
C7 C6 H6A 120.1 ?
C2 C7 C6 121.3(3) ?
C2 C7 H7A 119.3 ?
C6 C7 H7A 119.3 ?
N3 C8 N4 126.7(3) ?
N3 C8 N2 119.2(3) ?
N4 C8 N2 114.0(3) ?
O6 C9 N3 112.1(3) ?
O6 C9 C10 126.0(3) ?
N3 C9 C10 121.9(3) ?
C11 C10 C9 116.0(3) ?
C11 C10 H10A 122.0 ?
C9 C10 H10A 122.0 ?
N4 C11 C10 124.2(3) ?
N4 C11 H11A 117.9 ?
C10 C11 H11A 117.9 ?
O6 C12 H12A 109.5 ?
O6 C12 H12B 109.5 ?
H12A C12 H12B 109.5 ?
O6 C12 H12C 109.5 ?
H12A C12 H12C 109.5 ?
H12B C12 H12C 109.5 ?

loop_
_geom_bond_atom_site_label_1
_geom_bond_atom_site_label_2
_geom_bond_site_symmetry_2
_geom_bond_distance
_geom_bond_publ_flag
S1 O2 . 1.420(2) yes
S1 O3 . 1.424(2) ?
S1 N1 . 1.633(3) yes
S1 C2 . 1.789(3) yes
N1 C1 . 1.390(4) yes
N1 H1A . 0.8600 ?
N2 C8 . 1.381(3) yes
N2 C1 . 1.387(4) yes
N2 H2A . 0.8600 ?
N3 C8 . 1.328(4) yes
N3 C9 . 1.335(3) yes
N4 C11 . 1.330(4) ?
N4 C8 . 1.339(4) ?
N5 O4 . 1.213(3) yes
N5 O5 . 1.225(3) yes
N5 C3 . 1.473(4) yes
O1 C1 . 1.203(3) yes
O6 C9 . 1.331(3) yes
O6 C12 . 1.438(3) yes
C2 C7 . 1.375(4) ?
C2 C3 . 1.394(4) ?
C3 C4 . 1.381(4) ?
C4 C5 . 1.370(4) ?
C4 H4A . 0.9300 ?
C5 C6 . 1.368(5) ?
C5 H5A . 0.9300 ?
C6 C7 . 1.385(4) ?
C6 H6A . 0.9300 ?
C7 H7A . 0.9300 ?
C9 C10 . 1.388(4) ?
C10 C11 . 1.365(4) ?
C10 H10A . 0.9300 ?
C11 H11A . 0.9300 ?
C12 H12A . 0.9600 ?
C12 H12B . 0.9600 ?
C12 H12C . 0.9600 ?

loop_
_geom_hbond_atom_site_label_D
_geom_hbond_atom_site_label_H
_geom_hbond_atom_site_label_A
_geom_hbond_site_symmetry_A
_geom_hbond_distance_DH
_geom_hbond_distance_HA
_geom_hbond_distance_DA
_geom_hbond_angle_DHA
N1 H1A N3 . 0.86 2.02 2.653(6) 130
N2 H2A N4 2_775 0.86 2.05 2.904(7) 178

loop_
_geom_torsion_atom_site_label_1
_geom_torsion_atom_site_label_2
_geom_torsion_atom_site_label_3
_geom_torsion_atom_site_label_4
_geom_torsion
_geom_torsion_publ_flag
O2 S1 N1 C1 59.0(3) ?
O3 S1 N1 C1 -171.6(2) ?
C2 S1 N1 C1 -55.2(3) ?
C8 N2 C1 O1 178.7(3) ?
C8 N2 C1 N1 -0.7(4) ?
S1 N1 C1 O1 -18.8(4) ?
S1 N1 C1 N2 160.6(2) yes
O2 S1 C2 C7 -6.1(3) ?
O3 S1 C2 C7 -136.6(2) ?
N1 S1 C2 C7 109.9(2) ?
O2 S1 C2 C3 171.0(2) ?
O3 S1 C2 C3 40.6(3) ?
N1 S1 C2 C3 -72.9(3) ?
C7 C2 C3 C4 -1.0(4) ?
S1 C2 C3 C4 -178.1(2) ?
C7 C2 C3 N5 -178.8(3) ?
S1 C2 C3 N5 4.2(4) ?
O4 N5 C3 C4 -151.0(3) ?
O5 N5 C3 C4 28.0(4) ?
O4 N5 C3 C2 26.9(4) ?
O5 N5 C3 C2 -154.1(3) ?
C2 C3 C4 C5 0.0(5) ?
N5 C3 C4 C5 177.9(3) ?
C3 C4 C5 C6 1.1(5) ?
C4 C5 C6 C7 -1.2(5) ?
C3 C2 C7 C6 0.9(4) ?
S1 C2 C7 C6 178.3(2) ?
C5 C6 C7 C2 0.2(5) ?
C9 N3 C8 N4 -1.1(4) ?
C9 N3 C8 N2 178.6(2) ?
C11 N4 C8 N3 1.2(4) ?
C11 N4 C8 N2 -178.5(2) ?
C1 N2 C8 N3 3.9(4) ?
C1 N2 C8 N4 -176.4(3) ?
C12 O6 C9 N3 178.5(3) ?
C12 O6 C9 C10 -1.7(5) ?
C8 N3 C9 O6 -180.0(3) ?
C8 N3 C9 C10 0.2(4) ?
O6 C9 C10 C11 -179.3(3) ?
N3 C9 C10 C11 0.4(5) ?
C8 N4 C11 C10 -0.5(4) ?
C9 C10 C11 N4 -0.3(5) ?

loop_
_cod_related_entry_id
_cod_related_entry_database
_cod_related_entry_code
1 ChemSpider 21131907
